data_4003966
loop_
_publ_author_name
'Zheng, Huafei'
'Wilfong, Brandon C.'
'Hickox-Young, Daniel'
'Rondinelli, James M.'
'Zavalij, Peter Y.'
'Rodriguez, Efrain E.'

_publ_section_title
;
 Polar Ferromagnetic Metal by Intercalation of Metal--Amine Complexes
;
_journal_name_full 'Chemistry of Materials'
_journal_paper_doi 10.1021/acs.chemmater.1c00540
_journal_year 2021
_chemical_absolute_configuration ad
_chemical_formula_moiety 'Co12 S12, C6 H24 Co N6, C2 H8 N2'
_chemical_formula_sum 'C8 H32 Co13 N8 S12'
_chemical_formula_weight 1391.22
_space_group_crystal_system orthorhombic
_space_group_IT_number 29
_space_group_name_Hall 'P 2c -2ac'
_space_group_name_H-M_alt 'P c a 21'
_atom_sites_solution_hydrogens mixed
_atom_sites_solution_primary direct
_atom_sites_solution_secondary difmap
_audit_creation_method 'SHELXL & ZCIF'
_cell_angle_alpha 90
_cell_angle_beta 90
_cell_angle_gamma 90
_cell_formula_units_Z 4
_cell_length_a 14.778(3)
_cell_length_b 11.066(3)
_cell_length_c 20.095(5)
_cell_measurement_reflns_used 1808
_cell_measurement_temperature 150(2)
_cell_measurement_theta_max 31.0
_cell_measurement_theta_min 2.5
_cell_volume 3286.2(14)
_computing_cell_refinement 'Apex2, Saint (Bruker, 2012)'
_computing_data_collection 'Apex2 (Bruker, 2012)'
_computing_data_reduction 'Apex2, Saint'
_computing_molecular_graphics 'Olex2 (Dolomanov, 2009)'
_computing_publication_material 'Apex2, SHELXL, Platon (Spek, 2015)'
_computing_structure_refinement 'ShelXL (Sheldrick, 2015c)'
_computing_structure_solution 'ShelXT (Sheldrick, 2015a)'
_diffrn_ambient_temperature 150(2)
_diffrn_detector 'CCD area detector'
_diffrn_measured_fraction_theta_full 1.000
_diffrn_measured_fraction_theta_max 1.000
_diffrn_measurement_device_type 'Bruker Smart Apex II CCD'
_diffrn_measurement_method '\f and \w scans'
_diffrn_measurement_specimen_support 'MiTeGen loop'
_diffrn_orient_matrix_type standard
_diffrn_orient_matrix_UB_11 -0.0321630
_diffrn_orient_matrix_UB_12 0.0632584
_diffrn_orient_matrix_UB_13 0.0003160
_diffrn_orient_matrix_UB_21 -0.0109193
_diffrn_orient_matrix_UB_22 -0.0036757
_diffrn_orient_matrix_UB_23 0.0493348
_diffrn_orient_matrix_UB_31 0.0837580
_diffrn_orient_matrix_UB_32 0.0237882
_diffrn_orient_matrix_UB_33 0.0065945
_diffrn_radiation_monochromator graphite
_diffrn_radiation_type MoK\a
_diffrn_radiation_wavelength 0.71073
_diffrn_reflns_av_R_equivalents 0.0802
_diffrn_reflns_av_unetI/netI 0.0614
_diffrn_reflns_Laue_measured_fraction_full 1.000
_diffrn_reflns_Laue_measured_fraction_max 1.000
_diffrn_reflns_limit_h_max 18
_diffrn_reflns_limit_h_min -18
_diffrn_reflns_limit_k_max 13
_diffrn_reflns_limit_k_min -13
_diffrn_reflns_limit_l_max 25
_diffrn_reflns_limit_l_min -25
_diffrn_reflns_number 34881
_diffrn_reflns_point_group_measured_fraction_full 1.000
_diffrn_reflns_point_group_measured_fraction_max 1.000
_diffrn_reflns_theta_full 25.242
_diffrn_reflns_theta_max 26.490
_diffrn_reflns_theta_min 1.840
_diffrn_source 'sealed tube'
_exptl_absorpt_coefficient_mu 7.155
_exptl_absorpt_correction_T_max 0.951
_exptl_absorpt_correction_T_min 0.453
_exptl_absorpt_correction_type integration
_exptl_absorpt_process_details '(Krause et al, 2015)'
_exptl_crystal_colour black
_exptl_crystal_density_diffrn 2.812
_exptl_crystal_density_method 'not measured'
_exptl_crystal_description plate
_exptl_crystal_F_000 2716
_exptl_crystal_size_max 0.153
_exptl_crystal_size_mid 0.11
_exptl_crystal_size_min 0.007
_refine_diff_density_max 1.927
_refine_diff_density_min -1.293
_refine_diff_density_rms 0.231
_refine_ls_abs_structure_details
;
 Refined as an inversion twin.
;
_refine_ls_abs_structure_Flack 0.45(16)
_refine_ls_extinction_method none
_refine_ls_goodness_of_fit_ref 0.972
_refine_ls_hydrogen_treatment constr
_refine_ls_matrix_type full
_refine_ls_number_parameters 378
_refine_ls_number_reflns 6804
_refine_ls_number_restraints 138
_refine_ls_restrained_S_all 0.966
_refine_ls_R_factor_all 0.1610
_refine_ls_R_factor_gt 0.0641
_refine_ls_shift/su_max 0.000
_refine_ls_shift/su_mean 0.000
_refine_ls_structure_factor_coef Fsqd
_refine_ls_weighting_details 'w=1/[\s^2^(Fo^2^)+(0.0960P)^2^] where P=(Fo^2^+2Fc^2^)/3'
_refine_ls_weighting_scheme calc
_refine_ls_wR_factor_gt 0.1631
_refine_ls_wR_factor_ref 0.2249
_reflns_Friedel_coverage 0.939
_reflns_Friedel_fraction_full 1.000
_reflns_Friedel_fraction_max 1.000
_reflns_number_gt 2756
_reflns_number_total 6804
_reflns_threshold_expression 'I > 2\s(I)'
_cod_data_source_file cm1c00540_si_002.cif
_cod_data_source_block UM3418
_cod_original_cell_volume 3286.3(13)
_cod_database_code 4003966
_shelx_shelxl_version_number 2017/1
_shelx_space_group_comment
;
The symmetry employed for this shelxl refinement is uniquely defined
by the following loop, which should always be used as a source of
symmetry information in preference to the above space-group names.
They are only intended as comments.
;
_shelx_estimated_absorpt_t_min 0.434
_shelx_estimated_absorpt_t_max 0.965

loop_
_space_group_symop_operation_xyz
'x, y, z'
'-x, -y, z+1/2'
'x+1/2, -y, z'
'-x+1/2, y, z+1/2'

loop_
_atom_site_label
_atom_site_type_symbol
_atom_site_fract_x
_atom_site_fract_y
_atom_site_fract_z
_atom_site_U_iso_or_equiv
_atom_site_adp_type
_atom_site_occupancy
_atom_site_site_symmetry_order
_atom_site_calc_flag
_atom_site_refinement_flags_posn
_atom_site_refinement_flags_adp
_atom_site_refinement_flags_occupancy
_atom_site_disorder_assembly
_atom_site_disorder_group
Co1 Co 0.9461(3) 0.8335(5) 0.6127(3) 0.0291(19) Uani 1 1 d . . . . .
Co2 Co 0.9462(3) 0.4979(5) 0.6241(3) 0.0179(11) Uani 1 1 d . . . . .
Co3 Co 0.9459(3) 0.1682(5) 0.6268(3) 0.0162(10) Uani 1 1 d . . . . .
Co4 Co 0.8212(3) 0.9985(4) 0.6195(3) 0.0235(14) Uani 1 1 d . . . . .
Co5 Co 0.8205(3) 0.6669(5) 0.6192(3) 0.0231(13) Uani 1 1 d . . . . .
Co6 Co 0.8215(3) 0.3332(4) 0.6257(2) 0.0173(10) Uani 1 1 d . . . . .
Co7 Co 0.6977(3) 0.8317(5) 0.6240(2) 0.0191(11) Uani 1 1 d . . . . .
Co8 Co 0.6979(3) 0.5008(4) 0.6253(3) 0.0159(10) Uani 1 1 d . . . . .
Co9 Co 0.6981(3) 0.1681(5) 0.6222(3) 0.0201(11) Uani 1 1 d . . . . .
Co10 Co 0.5726(3) 1.0018(5) 0.6213(3) 0.0204(12) Uani 1 1 d . . . . .
Co11 Co 0.5724(3) 0.6666(4) 0.6303(2) 0.0127(10) Uani 1 1 d . . . . .
Co12 Co 0.5733(3) 0.3331(5) 0.6196(3) 0.0212(13) Uani 1 1 d . . . . .
S1 S 0.9464(5) 0.9929(9) 0.6813(7) 0.024(2) Uani 1 1 d . . . . .
S2 S 0.9459(5) 0.6717(9) 0.6788(7) 0.025(2) Uani 1 1 d . . . . .
S3 S 0.9454(5) 0.3340(9) 0.6895(6) 0.0172(19) Uani 1 1 d . . . . .
S4 S 0.8171(6) 0.8334(9) 0.5539(6) 0.026(2) Uani 1 1 d . . . . .
S5 S 0.8206(6) 0.4968(8) 0.5603(6) 0.019(2) Uani 1 1 d . . . . .
S6 S 0.8241(6) 0.1691(9) 0.5606(5) 0.0182(17) Uani 1 1 d . . . . .
S7 S 0.6979(6) 1.0015(8) 0.6838(7) 0.021(2) Uani 1 1 d . . . . .
S8 S 0.7013(5) 0.6683(9) 0.6880(5) 0.0173(18) Uani 1 1 d . . . . .
S9 S 0.6959(5) 0.3313(9) 0.6864(5) 0.0175(18) Uani 1 1 d . . . . .
S10 S 0.5697(5) 0.8290(9) 0.5645(5) 0.017(2) Uani 1 1 d . . . . .
S11 S 0.5721(6) 0.5059(8) 0.5626(6) 0.0153(19) Uani 1 1 d . . . . .
S12 S 0.5748(5) 0.1657(9) 0.5550(7) 0.024(2) Uani 1 1 d . . . . .
Co13 Co 0.55602(17) 0.7510(6) 0.3692(6) 0.0239(5) Uani 1 1 d . . . . .
N1 N 0.5564(15) 0.933(3) 0.409(2) 0.034(7) Uani 1 1 d . U . . .
H1A H 0.517688 0.980366 0.385103 0.041 Uiso 1 1 calc R U . . .
H1B H 0.538872 0.932473 0.451975 0.041 Uiso 1 1 calc R U . . .
C2 C 0.652(2) 0.979(4) 0.4022(19) 0.044(7) Uani 1 1 d . U . . .
H2A H 0.654895 1.064941 0.415333 0.053 Uiso 1 1 calc R U . . .
H2B H 0.692863 0.932095 0.431529 0.053 Uiso 1 1 calc R U . . .
C3 C 0.679(2) 0.965(3) 0.3324(17) 0.037(7) Uani 1 1 d . U . . .
H3A H 0.744670 0.981241 0.327919 0.044 Uiso 1 1 calc R U . . .
H3B H 0.645883 1.023402 0.304487 0.044 Uiso 1 1 calc R U . . .
N4 N 0.6587(14) 0.835(3) 0.3085(13) 0.025(5) Uani 1 1 d . U . . .
H4A H 0.710242 0.790414 0.310123 0.030 Uiso 1 1 calc R U . . .
H4B H 0.639650 0.837625 0.265426 0.030 Uiso 1 1 calc R U . . .
N5 N 0.6701(14) 0.674(3) 0.4314(12) 0.025(5) Uani 1 1 d . U . . .
H5A H 0.719040 0.724021 0.429136 0.030 Uiso 1 1 calc R U . . .
H5B H 0.652451 0.669371 0.474717 0.030 Uiso 1 1 calc R U . . .
C6 C 0.695(2) 0.552(4) 0.4066(18) 0.047(8) Uani 1 1 d . U . . .
H6A H 0.761745 0.545218 0.405019 0.056 Uiso 1 1 calc R U . . .
H6B H 0.672371 0.490525 0.438317 0.056 Uiso 1 1 calc R U . . .
C7 C 0.659(2) 0.526(3) 0.341(2) 0.046(8) Uani 1 1 d . U . . .
H7A H 0.661546 0.437790 0.333505 0.055 Uiso 1 1 calc R U . . .
H7B H 0.698338 0.564729 0.307380 0.055 Uiso 1 1 calc R U . . .
N8 N 0.5646(15) 0.566(3) 0.3282(19) 0.030(7) Uani 1 1 d . U . . .
H8A H 0.524440 0.516355 0.348836 0.036 Uiso 1 1 calc R U . . .
H8B H 0.552585 0.566293 0.283747 0.036 Uiso 1 1 calc R U . . .
N9 N 0.4472(12) 0.684(2) 0.4330(12) 0.010(4) Uani 1 1 d . U . . .
H9A H 0.458310 0.606211 0.445570 0.012 Uiso 1 1 calc R U . . .
H9B H 0.442156 0.730250 0.470237 0.012 Uiso 1 1 calc R U . . .
C10 C 0.3625(16) 0.691(3) 0.3924(13) 0.025(5) Uani 1 1 d . U . . .
H10A H 0.360473 0.620832 0.361747 0.031 Uiso 1 1 calc R U . . .
H10B H 0.309595 0.685096 0.422432 0.031 Uiso 1 1 calc R U . . .
C11 C 0.3560(18) 0.797(3) 0.3554(15) 0.035(6) Uani 1 1 d . U . . .
H11A H 0.351823 0.867811 0.385260 0.042 Uiso 1 1 calc R U . . .
H11B H 0.301562 0.794953 0.326716 0.042 Uiso 1 1 calc R U . . .
N12 N 0.4445(17) 0.805(3) 0.3114(17) 0.040(8) Uani 1 1 d . U . . .
H12A H 0.452611 0.881582 0.296727 0.048 Uiso 1 1 calc R U . . .
H12B H 0.439086 0.755335 0.275348 0.048 Uiso 1 1 calc R U . . .
N13 N 0.4423(19) 0.113(3) 0.3121(18) 0.046(8) Uani 1 1 d . U . . .
H13A H 0.499590 0.123675 0.296631 0.069 Uiso 1 1 d R U . A .
H13B H 0.404127 0.100738 0.277132 0.069 Uiso 1 1 d R U . . .
C14 C 0.4145(18) 0.224(3) 0.3482(15) 0.046(7) Uani 0.84(3) 1 d D U P A 1
H14A H 0.403854 0.289716 0.315862 0.056 Uiso 0.84(3) 1 calc R U P A 1
H14B H 0.357180 0.208407 0.372227 0.056 Uiso 0.84(3) 1 calc R U P A 1
C15 C 0.4842(19) 0.260(3) 0.3955(14) 0.036(6) Uani 0.84(3) 1 d D U P A 1
H15A H 0.542547 0.269675 0.371794 0.044 Uiso 0.84(3) 1 calc R U P A 1
H15B H 0.491697 0.196627 0.429541 0.044 Uiso 0.84(3) 1 calc R U P A 1
N16 N 0.460(2) 0.380(3) 0.4296(17) 0.026(7) Uani 0.84(3) 1 d D U P A 1
H16A H 0.449780 0.366780 0.473709 0.039 Uiso 0.84(3) 1 d R U P A 1
H16B H 0.409232 0.410558 0.410478 0.039 Uiso 0.84(3) 1 d R U P A 1
C14A C 0.4145(18) 0.224(3) 0.3482(15) 0.046(7) Uani 0.16(3) 1 d D U P A 2
H14C H 0.359614 0.249067 0.323639 0.056 Uiso 0.16(3) 1 calc R U P A 2
H14D H 0.391837 0.191224 0.390945 0.056 Uiso 0.16(3) 1 calc R U P A 2
C15A C 0.454(9) 0.339(7) 0.368(5) 0.036(6) Uani 0.16(3) 1 d D U P A 2
H15C H 0.433917 0.402669 0.336818 0.044 Uiso 0.16(3) 1 calc R U P A 2
H15D H 0.520946 0.333204 0.364989 0.044 Uiso 0.16(3) 1 calc R U P A 2
N16A N 0.427(10) 0.373(12) 0.439(6) 0.026(7) Uani 0.16(3) 1 d D U P A 2
H16E H 0.473496 0.396413 0.459165 0.039 Uiso 0.16(3) 1 d R U P A 2
H16F H 0.407597 0.312107 0.459314 0.039 Uiso 0.16(3) 1 d R U P A 2

loop_
_atom_site_aniso_label
_atom_site_aniso_U_11
_atom_site_aniso_U_22
_atom_site_aniso_U_33
_atom_site_aniso_U_23
_atom_site_aniso_U_13
_atom_site_aniso_U_12
Co1 0.0089(18) 0.009(2) 0.070(6) 0.000(2) 0.000(3) 0.0002(19)
Co2 0.017(2) 0.009(2) 0.027(3) 0.0005(18) -0.001(3) -0.0004(18)
Co3 0.0142(18) 0.012(2) 0.022(2) -0.0006(18) 0.001(2) -0.001(2)
Co4 0.011(2) 0.006(2) 0.053(4) 0.0024(17) 0.000(3) 0.002(2)
Co5 0.015(2) 0.008(2) 0.046(4) 0.001(2) -0.001(3) 0.001(2)
Co6 0.0108(18) 0.009(2) 0.032(3) 0.0000(18) 0.002(2) -0.0015(18)
Co7 0.018(2) 0.010(2) 0.030(3) -0.002(2) -0.001(2) 0.0010(19)
Co8 0.014(2) 0.012(2) 0.021(2) 0.0004(16) -0.002(2) -0.0016(16)
Co9 0.0114(19) 0.010(2) 0.039(3) -0.002(2) 0.000(2) 0.0002(18)
Co10 0.010(2) 0.010(2) 0.041(3) 0.000(2) -0.002(3) -0.0002(14)
Co11 0.019(2) 0.009(2) 0.010(2) 0.0004(17) -0.001(2) -0.0006(15)
Co12 0.0120(19) 0.006(2) 0.045(4) -0.002(2) -0.001(2) 0.0003(16)
S1 0.007(3) 0.016(4) 0.050(6) 0.004(4) 0.003(4) 0.000(3)
S2 0.009(3) 0.008(4) 0.058(7) -0.001(4) 0.000(4) -0.001(3)
S3 0.013(3) 0.017(4) 0.022(4) 0.000(3) 0.002(4) 0.001(3)
S4 0.025(4) 0.005(4) 0.047(6) 0.001(4) 0.001(4) 0.002(4)
S5 0.026(5) 0.008(4) 0.023(5) 0.001(3) 0.002(4) -0.003(4)
S6 0.023(4) 0.010(4) 0.021(4) -0.002(3) -0.001(4) 0.002(3)
S7 0.009(3) 0.015(4) 0.039(6) -0.001(3) 0.001(4) 0.000(3)
S8 0.010(3) 0.018(4) 0.023(4) -0.002(3) -0.002(3) -0.001(3)
S9 0.006(3) 0.015(4) 0.032(4) 0.002(3) 0.001(3) -0.001(3)
S10 0.024(4) 0.017(5) 0.008(3) 0.000(3) 0.001(3) 0.001(3)
S11 0.025(4) 0.004(4) 0.017(4) -0.003(3) 0.000(4) 0.000(3)
S12 0.020(4) 0.006(4) 0.047(6) 0.005(4) -0.003(4) -0.002(3)
Co13 0.0230(10) 0.0154(10) 0.0335(12) 0.0006(11) 0.001(2) 0.0013(19)
N1 0.034(10) 0.030(12) 0.039(12) 0.003(10) 0.004(8) 0.000(9)
C2 0.041(11) 0.041(13) 0.051(11) -0.011(10) 0.000(10) -0.004(10)
C3 0.035(11) 0.034(11) 0.041(11) 0.000(9) 0.000(9) -0.022(10)
N4 0.015(8) 0.024(9) 0.035(9) -0.004(8) 0.008(7) 0.013(8)
N5 0.027(9) 0.020(9) 0.028(9) 0.001(8) 0.001(7) 0.009(9)
C6 0.048(13) 0.041(12) 0.052(12) -0.016(11) -0.009(9) 0.021(10)
C7 0.043(11) 0.036(13) 0.058(12) -0.019(10) -0.001(10) 0.010(10)
N8 0.039(10) 0.023(12) 0.029(11) 0.000(9) 0.003(8) 0.003(8)
N9 0.018(8) 0.002(8) 0.010(8) -0.002(7) 0.001(6) -0.001(7)
C10 0.017(9) 0.026(10) 0.034(10) -0.010(8) 0.000(7) -0.003(8)
C11 0.028(9) 0.039(11) 0.038(11) -0.010(8) -0.017(8) 0.013(9)
N12 0.041(11) 0.035(13) 0.044(12) 0.006(9) 0.009(9) 0.004(9)
N13 0.049(13) 0.045(12) 0.043(12) -0.011(9) -0.001(9) -0.006(10)
C14 0.043(9) 0.047(10) 0.049(10) -0.015(8) -0.006(7) 0.003(8)
C15 0.040(10) 0.032(10) 0.037(10) -0.002(8) -0.007(7) 0.005(9)
N16 0.038(15) 0.009(9) 0.030(12) 0.005(8) 0.005(11) 0.005(10)
C14A 0.043(9) 0.047(10) 0.049(10) -0.015(8) -0.006(7) 0.003(8)
C15A 0.040(10) 0.032(10) 0.037(10) -0.002(8) -0.007(7) 0.005(9)
N16A 0.038(15) 0.009(9) 0.030(12) 0.005(8) 0.005(11) 0.005(10)

loop_
_atom_type_symbol
_atom_type_description
_atom_type_scat_dispersion_real
_atom_type_scat_dispersion_imag
_atom_type_scat_source
C C 0.0033 0.0016 'International Tables Vol C Tables 4.2.6.8 and 6.1.1.4'
H H 0.0000 0.0000 'International Tables Vol C Tables 4.2.6.8 and 6.1.1.4'
N N 0.0061 0.0033 'International Tables Vol C Tables 4.2.6.8 and 6.1.1.4'
S S 0.1246 0.1234 'International Tables Vol C Tables 4.2.6.8 and 6.1.1.4'
Co Co 0.3494 0.9721 'International Tables Vol C Tables 4.2.6.8 and 6.1.1.4'

loop_
_geom_angle_atom_site_label_1
_geom_angle_atom_site_label_2
_geom_angle_atom_site_label_3
_geom_angle
_geom_angle_site_symmetry_1
_geom_angle_site_symmetry_3
_geom_angle_publ_flag
S12 Co1 S2 108.4(4) 3_565 . ?
S12 Co1 S1 108.4(4) 3_565 . ?
S2 Co1 S1 105.4(6) . . ?
S12 Co1 S4 116.8(7) 3_565 . ?
S2 Co1 S4 108.2(4) . . ?
S1 Co1 S4 109.0(4) . . ?
S12 Co1 Co4 129.1(4) 3_565 . ?
S2 Co1 Co4 122.1(4) . . ?
S1 Co1 Co4 54.2(3) . . ?
S4 Co1 Co4 54.9(3) . . ?
S12 Co1 Co10 54.7(3) 3_565 3_575 ?
S2 Co1 Co10 121.4(4) . 3_575 ?
S1 Co1 Co10 53.8(3) . 3_575 ?
S4 Co1 Co10 130.0(4) . 3_575 ?
Co4 Co1 Co10 90.8(2) . 3_575 ?
S12 Co1 Co5 129.3(4) 3_565 . ?
S2 Co1 Co5 53.4(3) . . ?
S1 Co1 Co5 121.7(4) . . ?
S4 Co1 Co5 54.8(3) . . ?
Co4 Co1 Co5 89.34(18) . . ?
Co10 Co1 Co5 173.3(4) 3_575 . ?
S12 Co1 Co12 54.7(3) 3_565 3_565 ?
S2 Co1 Co12 53.7(3) . 3_565 ?
S1 Co1 Co12 121.2(4) . 3_565 ?
S4 Co1 Co12 129.3(4) . 3_565 ?
Co4 Co1 Co12 174.0(4) . 3_565 ?
Co10 Co1 Co12 88.55(19) 3_575 3_565 ?
Co5 Co1 Co12 90.6(2) . 3_565 ?
S2 Co2 S11 107.0(4) . 3_565 ?
S2 Co2 S3 114.3(6) . . ?
S11 Co2 S3 108.3(4) 3_565 . ?
S2 Co2 S5 106.6(4) . . ?
S11 Co2 S5 111.8(6) 3_565 . ?
S3 Co2 S5 109.0(4) . . ?
S2 Co2 Co6 127.1(3) . . ?
S11 Co2 Co6 125.9(4) 3_565 . ?
S3 Co2 Co6 54.6(3) . . ?
S5 Co2 Co6 54.5(3) . . ?
S2 Co2 Co11 125.6(3) . 3_565 ?
S11 Co2 Co11 54.4(3) 3_565 3_565 ?
S3 Co2 Co11 53.9(3) . 3_565 ?
S5 Co2 Co11 127.7(4) . 3_565 ?
Co6 Co2 Co11 91.0(2) . 3_565 ?
S2 Co2 Co5 53.2(3) . . ?
S11 Co2 Co5 125.4(4) 3_565 . ?
S3 Co2 Co5 126.3(3) . . ?
S5 Co2 Co5 53.4(3) . . ?
Co6 Co2 Co5 89.9(2) . . ?
Co11 Co2 Co5 178.9(3) 3_565 . ?
S2 Co2 Co12 53.6(3) . 3_565 ?
S11 Co2 Co12 53.4(3) 3_565 3_565 ?
S3 Co2 Co12 126.5(3) . 3_565 ?
S5 Co2 Co12 124.5(4) . 3_565 ?
Co6 Co2 Co12 178.7(3) . 3_565 ?
Co11 Co2 Co12 89.3(2) 3_565 3_565 ?
Co5 Co2 Co12 89.8(2) . 3_565 ?
S10 Co3 S3 108.1(4) 3_565 . ?
S10 Co3 S1 106.7(4) 3_565 1_545 ?
S3 Co3 S1 116.1(6) . 1_545 ?
S10 Co3 S6 109.2(5) 3_565 . ?
S3 Co3 S6 109.3(4) . . ?
S1 Co3 S6 107.4(4) 1_545 . ?
S10 Co3 Co6 124.8(4) 3_565 . ?
S3 Co3 Co6 54.7(3) . . ?
S1 Co3 Co6 128.4(3) 1_545 . ?
S6 Co3 Co6 54.6(3) . . ?
S10 Co3 Co11 54.2(3) 3_565 3_565 ?
S3 Co3 Co11 53.9(3) . 3_565 ?
S1 Co3 Co11 126.3(3) 1_545 3_565 ?
S6 Co3 Co11 126.0(4) . 3_565 ?
Co6 Co3 Co11 90.8(2) . 3_565 ?
S10 Co3 Co4 123.8(4) 3_565 1_545 ?
S3 Co3 Co4 128.1(3) . 1_545 ?
S1 Co3 Co4 53.8(3) 1_545 1_545 ?
S6 Co3 Co4 53.7(3) . 1_545 ?
Co6 Co3 Co4 90.34(18) . 1_545 ?
Co11 Co3 Co4 178.0(3) 3_565 1_545 ?
S10 Co3 Co10 53.5(3) 3_565 3_565 ?
S3 Co3 Co10 127.5(3) . 3_565 ?
S1 Co3 Co10 53.2(3) 1_545 3_565 ?
S6 Co3 Co10 123.1(3) . 3_565 ?
Co6 Co3 Co10 177.1(3) . 3_565 ?
Co11 Co3 Co10 89.56(19) 3_565 3_565 ?
Co4 Co3 Co10 89.2(2) 1_545 3_565 ?
S6 Co4 S1 107.7(4) 1_565 . ?
S6 Co4 S7 108.1(4) 1_565 . ?
S1 Co4 S7 110.8(6) . . ?
S6 Co4 S4 112.1(6) 1_565 . ?
S1 Co4 S4 109.0(4) . . ?
S7 Co4 S4 109.1(4) . . ?
S6 Co4 Co7 129.3(4) 1_565 . ?
S1 Co4 Co7 123.0(4) . . ?
S7 Co4 Co7 54.3(3) . . ?
S4 Co4 Co7 54.9(3) . . ?
S6 Co4 Co1 123.6(4) 1_565 . ?
S1 Co4 Co1 54.6(3) . . ?
S7 Co4 Co1 128.3(4) . . ?
S4 Co4 Co1 54.5(3) . . ?
Co7 Co4 Co1 90.09(18) . . ?
S6 Co4 Co9 54.3(3) 1_565 1_565 ?
S1 Co4 Co9 125.9(4) . 1_565 ?
S7 Co4 Co9 53.9(3) . 1_565 ?
S4 Co4 Co9 125.1(4) . 1_565 ?
Co7 Co4 Co9 91.2(2) . 1_565 ?
Co1 Co4 Co9 177.8(3) . 1_565 ?
S6 Co4 Co3 54.0(3) 1_565 1_565 ?
S1 Co4 Co3 53.8(3) . 1_565 ?
S7 Co4 Co3 121.9(4) . 1_565 ?
S4 Co4 Co3 129.0(4) . 1_565 ?
Co7 Co4 Co3 174.8(4) . 1_565 ?
Co1 Co4 Co3 90.4(2) . 1_565 ?
Co9 Co4 Co3 88.50(17) 1_565 1_565 ?
S2 Co5 S5 108.0(4) . . ?
S2 Co5 S8 109.0(6) . . ?
S5 Co5 S8 109.6(4) . . ?
S2 Co5 S4 108.3(4) . . ?
S5 Co5 S4 112.3(6) . . ?
S8 Co5 S4 109.5(4) . . ?
S2 Co5 Co7 123.6(3) . . ?
S5 Co5 Co7 128.3(3) . . ?
S8 Co5 Co7 54.4(3) . . ?
S4 Co5 Co7 55.2(3) . . ?
S2 Co5 Co8 125.5(4) . . ?
S5 Co5 Co8 54.8(3) . . ?
S8 Co5 Co8 54.8(3) . . ?
S4 Co5 Co8 126.2(4) . . ?
Co7 Co5 Co8 90.45(18) . . ?
S2 Co5 Co1 54.2(3) . . ?
S5 Co5 Co1 124.6(4) . . ?
S8 Co5 Co1 125.7(4) . . ?
S4 Co5 Co1 54.1(3) . . ?
Co7 Co5 Co1 90.16(17) . . ?
Co8 Co5 Co1 179.4(3) . . ?
S2 Co5 Co2 53.6(3) . . ?
S5 Co5 Co2 54.5(3) . . ?
S8 Co5 Co2 122.4(4) . . ?
S4 Co5 Co2 127.9(4) . . ?
Co7 Co5 Co2 175.7(2) . . ?
Co8 Co5 Co2 89.3(2) . . ?
Co1 Co5 Co2 90.1(2) . . ?
S9 Co6 S3 111.7(5) . . ?
S9 Co6 S5 109.0(4) . . ?
S3 Co6 S5 109.8(4) . . ?
S9 Co6 S6 109.1(4) . . ?
S3 Co6 S6 108.9(4) . . ?
S5 Co6 S6 108.3(5) . . ?
S9 Co6 Co9 54.4(3) . . ?
S3 Co6 Co9 126.6(3) . . ?
S5 Co6 Co9 123.5(3) . . ?
S6 Co6 Co9 54.7(3) . . ?
S9 Co6 Co3 125.5(4) . . ?
S3 Co6 Co3 54.3(3) . . ?
S5 Co6 Co3 125.4(4) . . ?
S6 Co6 Co3 54.6(3) . . ?
Co9 Co6 Co3 90.14(17) . . ?
S9 Co6 Co2 127.4(4) . . ?
S3 Co6 Co2 54.7(3) . . ?
S5 Co6 Co2 55.1(3) . . ?
S6 Co6 Co2 123.5(3) . . ?
Co9 Co6 Co2 177.7(2) . . ?
Co3 Co6 Co2 89.5(2) . . ?
S9 Co6 Co8 54.7(3) . . ?
S3 Co6 Co8 125.0(3) . . ?
S5 Co6 Co8 54.4(3) . . ?
S6 Co6 Co8 126.0(3) . . ?
Co9 Co6 Co8 90.47(18) . . ?
Co3 Co6 Co8 179.3(3) . . ?
Co2 Co6 Co8 89.9(2) . . ?
S8 Co7 S7 112.0(6) . . ?
S8 Co7 S10 108.6(4) . . ?
S7 Co7 S10 107.5(4) . . ?
S8 Co7 S4 110.5(4) . . ?
S7 Co7 S4 109.2(4) . . ?
S10 Co7 S4 109.1(5) . . ?
S8 Co7 Co5 55.1(3) . . ?
S7 Co7 Co5 128.0(3) . . ?
S10 Co7 Co5 124.5(3) . . ?
S4 Co7 Co5 55.4(3) . . ?
S8 Co7 Co4 125.6(3) . . ?
S7 Co7 Co4 54.5(3) . . ?
S10 Co7 Co4 125.8(4) . . ?
S4 Co7 Co4 54.8(3) . . ?
Co5 Co7 Co4 90.40(19) . . ?
S8 Co7 Co11 54.3(3) . . ?
S7 Co7 Co11 124.4(4) . . ?
S10 Co7 Co11 54.2(3) . . ?
S4 Co7 Co11 126.3(4) . . ?
Co5 Co7 Co11 90.33(17) . . ?
Co4 Co7 Co11 178.9(3) . . ?
S8 Co7 Co10 127.6(3) . . ?
S7 Co7 Co10 53.9(3) . . ?
S10 Co7 Co10 53.6(3) . . ?
S4 Co7 Co10 121.9(4) . . ?
Co5 Co7 Co10 176.7(2) . . ?
Co4 Co7 Co10 89.1(2) . . ?
Co11 Co7 Co10 90.2(2) . . ?
S5 Co8 S9 108.3(4) . . ?
S5 Co8 S8 109.0(4) . . ?
S9 Co8 S8 112.6(6) . . ?
S5 Co8 S11 110.1(6) . . ?
S9 Co8 S11 108.5(4) . . ?
S8 Co8 S11 108.3(4) . . ?
S5 Co8 Co5 54.3(3) . . ?
S9 Co8 Co5 129.1(3) . . ?
S8 Co8 Co5 54.7(3) . . ?
S11 Co8 Co5 122.4(4) . . ?
S5 Co8 Co6 54.4(3) . . ?
S9 Co8 Co6 53.9(3) . . ?
S8 Co8 Co6 124.9(3) . . ?
S11 Co8 Co6 126.9(3) . . ?
Co5 Co8 Co6 90.8(2) . . ?
S5 Co8 Co11 127.8(4) . . ?
S9 Co8 Co11 123.9(3) . . ?
S8 Co8 Co11 54.1(3) . . ?
S11 Co8 Co11 54.3(3) . . ?
Co5 Co8 Co11 90.01(18) . . ?
Co6 Co8 Co11 177.5(3) . . ?
S5 Co8 Co12 122.1(4) . . ?
S9 Co8 Co12 54.7(3) . . ?
S8 Co8 Co12 128.8(3) . . ?
S11 Co8 Co12 53.9(3) . . ?
Co5 Co8 Co12 174.7(3) . . ?
Co6 Co8 Co12 89.37(17) . . ?
Co11 Co8 Co12 90.0(2) . . ?
S9 Co9 S7 110.5(6) . 1_545 ?
S9 Co9 S6 109.3(4) . . ?
S7 Co9 S6 108.3(4) 1_545 . ?
S9 Co9 S12 110.1(4) . . ?
S7 Co9 S12 108.7(4) 1_545 . ?
S6 Co9 S12 109.9(6) . . ?
S9 Co9 Co6 54.5(3) . . ?
S7 Co9 Co6 125.0(3) 1_545 . ?
S6 Co9 Co6 54.8(3) . . ?
S12 Co9 Co6 126.3(3) . . ?
S9 Co9 Co12 55.2(3) . . ?
S7 Co9 Co12 126.4(4) 1_545 . ?
S6 Co9 Co12 125.3(4) . . ?
S12 Co9 Co12 54.9(3) . . ?
Co6 Co9 Co12 90.29(17) . . ?
S9 Co9 Co10 124.5(3) . 1_545 ?
S7 Co9 Co10 54.4(3) 1_545 1_545 ?
S6 Co9 Co10 126.2(4) . 1_545 ?
S12 Co9 Co10 54.4(3) . 1_545 ?
Co6 Co9 Co10 178.8(2) . 1_545 ?
Co12 Co9 Co10 89.45(19) . 1_545 ?
S9 Co9 Co4 127.3(3) . 1_545 ?
S7 Co9 Co4 54.3(3) 1_545 1_545 ?
S6 Co9 Co4 54.0(3) . 1_545 ?
S12 Co9 Co4 122.6(4) . 1_545 ?
Co6 Co9 Co4 90.98(18) . 1_545 ?
Co12 Co9 Co4 177.4(3) . 1_545 ?
Co10 Co9 Co4 89.3(2) 1_545 1_545 ?
S1 Co10 S10 106.5(4) 3_475 . ?
S1 Co10 S7 113.0(7) 3_475 . ?
S10 Co10 S7 107.6(4) . . ?
S1 Co10 S12 108.2(4) 3_475 1_565 ?
S10 Co10 S12 112.9(6) . 1_565 ?
S7 Co10 S12 108.8(4) . 1_565 ?
S1 Co10 Co9 125.0(4) 3_475 1_565 ?
S10 Co10 Co9 128.4(3) . 1_565 ?
S7 Co10 Co9 53.8(3) . 1_565 ?
S12 Co10 Co9 55.0(3) 1_565 1_565 ?
S1 Co10 Co1 54.4(3) 3_475 3_475 ?
S10 Co10 Co1 123.4(4) . 3_475 ?
S7 Co10 Co1 129.0(4) . 3_475 ?
S12 Co10 Co1 53.8(3) 1_565 3_475 ?
Co9 Co10 Co1 91.0(2) 1_565 3_475 ?
S1 Co10 Co7 126.6(4) 3_475 . ?
S10 Co10 Co7 54.0(3) . . ?
S7 Co10 Co7 53.7(3) . . ?
S12 Co10 Co7 125.2(4) 1_565 . ?
Co9 Co10 Co7 90.3(2) 1_565 . ?
Co1 Co10 Co7 177.1(3) 3_475 . ?
S1 Co10 Co3 53.4(3) 3_475 3_465 ?
S10 Co10 Co3 53.1(3) . 3_465 ?
S7 Co10 Co3 124.0(4) . 3_465 ?
S12 Co10 Co3 127.3(4) 1_565 3_465 ?
Co9 Co10 Co3 177.2(3) 1_565 3_465 ?
Co1 Co10 Co3 89.6(2) 3_475 3_465 ?
Co7 Co10 Co3 89.3(2) . 3_465 ?
S3 Co11 S8 116.3(6) 3_465 . ?
S3 Co11 S10 107.7(4) 3_465 . ?
S8 Co11 S10 108.4(4) . . ?
S3 Co11 S11 108.8(4) 3_465 . ?
S8 Co11 S11 108.9(4) . . ?
S10 Co11 S11 106.2(5) . . ?
S3 Co11 Co7 129.0(4) 3_465 . ?
S8 Co11 Co7 54.0(3) . . ?
S10 Co11 Co7 54.5(3) . . ?
S11 Co11 Co7 121.9(3) . . ?
S3 Co11 Co2 54.5(3) 3_465 3_465 ?
S8 Co11 Co2 129.9(4) . 3_465 ?
S10 Co11 Co2 121.4(3) . 3_465 ?
S11 Co11 Co2 54.2(3) . 3_465 ?
Co7 Co11 Co2 174.4(3) . 3_465 ?
S3 Co11 Co8 128.2(4) 3_465 . ?
S8 Co11 Co8 54.5(3) . . ?
S10 Co11 Co8 123.8(3) . . ?
S11 Co11 Co8 54.5(3) . . ?
Co7 Co11 Co8 89.21(17) . . ?
Co2 Co11 Co8 90.9(2) 3_465 . ?
S3 Co11 Co3 54.1(3) 3_465 3_465 ?
S8 Co11 Co3 128.2(4) . 3_465 ?
S10 Co11 Co3 53.7(3) . 3_465 ?
S11 Co11 Co3 122.5(3) . 3_465 ?
Co7 Co11 Co3 90.9(2) . 3_465 ?
Co2 Co11 Co3 88.6(2) 3_465 3_465 ?
Co8 Co11 Co3 176.2(2) . 3_465 ?
S2 Co12 S11 106.8(4) 3_465 . ?
S2 Co12 S9 111.2(6) 3_465 . ?
S11 Co12 S9 108.6(4) . . ?
S2 Co12 S12 107.2(4) 3_465 . ?
S11 Co12 S12 114.1(6) . . ?
S9 Co12 S12 109.0(4) . . ?
S2 Co12 Co9 125.0(4) 3_465 . ?
S11 Co12 Co9 128.2(3) . . ?
S9 Co12 Co9 53.9(3) . . ?
S12 Co12 Co9 55.1(3) . . ?
S2 Co12 Co8 126.0(4) 3_465 . ?
S11 Co12 Co8 54.5(3) . . ?
S9 Co12 Co8 54.2(3) . . ?
S12 Co12 Co8 126.8(3) . . ?
Co9 Co12 Co8 89.86(17) . . ?
S2 Co12 Co1 53.8(3) 3_465 3_465 ?
S11 Co12 Co1 124.6(3) . 3_465 ?
S9 Co12 Co1 126.7(4) . 3_465 ?
S12 Co12 Co1 53.5(3) . 3_465 ?
Co9 Co12 Co1 90.9(2) . 3_465 ?
Co8 Co12 Co1 179.1(3) . 3_465 ?
S2 Co12 Co2 53.2(3) 3_465 3_465 ?
S11 Co12 Co2 53.6(3) . 3_465 ?
S9 Co12 Co2 123.7(4) . 3_465 ?
S12 Co12 Co2 127.2(4) . 3_465 ?
Co9 Co12 Co2 176.9(4) . 3_465 ?
Co8 Co12 Co2 89.8(2) . 3_465 ?
Co1 Co12 Co2 89.4(2) 3_465 3_465 ?
Co10 S1 Co3 73.3(4) 3_575 1_565 ?
Co10 S1 Co4 113.2(7) 3_575 . ?
Co3 S1 Co4 72.5(4) 1_565 . ?
Co10 S1 Co1 71.8(4) 3_575 . ?
Co3 S1 Co1 112.6(7) 1_565 . ?
Co4 S1 Co1 71.2(4) . . ?
Co5 S2 Co2 73.2(4) . . ?
Co5 S2 Co12 114.7(7) . 3_565 ?
Co2 S2 Co12 73.3(4) . 3_565 ?
Co5 S2 Co1 72.4(4) . . ?
Co2 S2 Co1 113.6(7) . . ?
Co12 S2 Co1 72.5(4) 3_565 . ?
Co11 S3 Co3 72.1(4) 3_565 . ?
Co11 S3 Co6 112.6(6) 3_565 . ?
Co3 S3 Co6 71.0(4) . . ?
Co11 S3 Co2 71.6(4) 3_565 . ?
Co3 S3 Co2 109.5(6) . . ?
Co6 S3 Co2 70.7(4) . . ?
Co1 S4 Co4 70.6(4) . . ?
Co1 S4 Co7 109.6(6) . . ?
Co4 S4 Co7 70.3(4) . . ?
Co1 S4 Co5 71.1(4) . . ?
Co4 S4 Co5 108.7(6) . . ?
Co7 S4 Co5 69.5(4) . . ?
Co5 S5 Co8 70.8(4) . . ?
Co5 S5 Co6 111.8(7) . . ?
Co8 S5 Co6 71.2(4) . . ?
Co5 S5 Co2 72.2(4) . . ?
Co8 S5 Co2 109.6(6) . . ?
Co6 S5 Co2 70.4(4) . . ?
Co4 S6 Co9 71.7(4) 1_545 . ?
Co4 S6 Co3 72.3(4) 1_545 . ?
Co9 S6 Co3 110.0(5) . . ?
Co4 S6 Co6 112.2(6) 1_545 . ?
Co9 S6 Co6 70.5(4) . . ?
Co3 S6 Co6 70.8(4) . . ?
Co9 S7 Co7 113.5(7) 1_565 . ?
Co9 S7 Co4 71.8(4) 1_565 . ?
Co7 S7 Co4 71.2(4) . . ?
Co9 S7 Co10 71.8(4) 1_565 . ?
Co7 S7 Co10 72.4(4) . . ?
Co4 S7 Co10 110.5(7) . . ?
Co7 S8 Co11 71.7(4) . . ?
Co7 S8 Co5 70.5(4) . . ?
Co11 S8 Co5 110.6(6) . . ?
Co7 S8 Co8 110.3(5) . . ?
Co11 S8 Co8 71.4(3) . . ?
Co5 S8 Co8 70.4(4) . . ?
Co9 S9 Co6 71.1(4) . . ?
Co9 S9 Co8 111.2(6) . . ?
Co6 S9 Co8 71.4(4) . . ?
Co9 S9 Co12 70.9(4) . . ?
Co6 S9 Co12 110.2(6) . . ?
Co8 S9 Co12 71.2(4) . . ?
Co3 S10 Co10 73.4(4) 3_465 . ?
Co3 S10 Co11 72.0(4) 3_465 . ?
Co10 S10 Co11 112.8(6) . . ?
Co3 S10 Co7 113.3(6) 3_465 . ?
Co10 S10 Co7 72.5(4) . . ?
Co11 S10 Co7 71.3(4) . . ?
Co12 S11 Co2 72.9(4) . 3_465 ?
Co12 S11 Co11 111.7(6) . . ?
Co2 S11 Co11 71.3(4) 3_465 . ?
Co12 S11 Co8 71.6(4) . . ?
Co2 S11 Co8 112.2(6) 3_465 . ?
Co11 S11 Co8 71.2(4) . . ?
Co1 S12 Co10 71.5(4) 3_465 1_545 ?
Co1 S12 Co12 71.9(4) 3_465 . ?
Co10 S12 Co12 108.6(7) 1_545 . ?
Co1 S12 Co9 112.1(7) 3_465 . ?
Co10 S12 Co9 70.7(4) 1_545 . ?
Co12 S12 Co9 69.9(4) . . ?
N12 Co13 N4 96.7(11) . . ?
N12 Co13 N1 86.7(13) . . ?
N4 Co13 N1 78.6(11) . . ?
N12 Co13 N9 81.0(6) . . ?
N4 Co13 N9 174.2(10) . . ?
N1 Co13 N9 95.9(10) . . ?
N12 Co13 N8 95.7(12) . . ?
N4 Co13 N8 98.6(11) . . ?
N1 Co13 N8 176.5(7) . . ?
N9 Co13 N8 86.9(10) . . ?
N12 Co13 N5 174.2(13) . . ?
N4 Co13 N5 87.2(6) . . ?
N1 Co13 N5 98.3(11) . . ?
N9 Co13 N5 95.5(10) . . ?
N8 Co13 N5 79.4(10) . . ?
C2 N1 Co13 107(2) . . ?
C2 N1 H1A 110.4 . . ?
Co13 N1 H1A 110.4 . . ?
C2 N1 H1B 110.4 . . ?
Co13 N1 H1B 110.4 . . ?
H1A N1 H1B 108.6 . . ?
C3 C2 N1 108(3) . . ?
C3 C2 H2A 110.2 . . ?
N1 C2 H2A 110.2 . . ?
C3 C2 H2B 110.2 . . ?
N1 C2 H2B 110.2 . . ?
H2A C2 H2B 108.5 . . ?
C2 C3 N4 110(3) . . ?
C2 C3 H3A 109.6 . . ?
N4 C3 H3A 109.6 . . ?
C2 C3 H3B 109.6 . . ?
N4 C3 H3B 109.6 . . ?
H3A C3 H3B 108.1 . . ?
C3 N4 Co13 111.3(16) . . ?
C3 N4 H4A 109.4 . . ?
Co13 N4 H4A 109.4 . . ?
C3 N4 H4B 109.4 . . ?
Co13 N4 H4B 109.4 . . ?
H4A N4 H4B 108.0 . . ?
C6 N5 Co13 109.9(17) . . ?
C6 N5 H5A 109.7 . . ?
Co13 N5 H5A 109.7 . . ?
C6 N5 H5B 109.7 . . ?
Co13 N5 H5B 109.7 . . ?
H5A N5 H5B 108.2 . . ?
C7 C6 N5 113(3) . . ?
C7 C6 H6A 109.0 . . ?
N5 C6 H6A 109.0 . . ?
C7 C6 H6B 109.0 . . ?
N5 C6 H6B 109.0 . . ?
H6A C6 H6B 107.8 . . ?
C6 C7 N8 116(3) . . ?
C6 C7 H7A 108.2 . . ?
N8 C7 H7A 108.2 . . ?
C6 C7 H7B 108.2 . . ?
N8 C7 H7B 108.2 . . ?
H7A C7 H7B 107.3 . . ?
C7 N8 Co13 105(2) . . ?
C7 N8 H8A 110.7 . . ?
Co13 N8 H8A 110.7 . . ?
C7 N8 H8B 110.7 . . ?
Co13 N8 H8B 110.7 . . ?
H8A N8 H8B 108.8 . . ?
C10 N9 Co13 106.1(16) . . ?
C10 N9 H9A 110.5 . . ?
Co13 N9 H9A 110.5 . . ?
C10 N9 H9B 110.5 . . ?
Co13 N9 H9B 110.5 . . ?
H9A N9 H9B 108.7 . . ?
C11 C10 N9 113(2) . . ?
C11 C10 H10A 109.0 . . ?
N9 C10 H10A 109.0 . . ?
C11 C10 H10B 109.0 . . ?
N9 C10 H10B 109.0 . . ?
H10A C10 H10B 107.8 . . ?
C10 C11 N12 107(2) . . ?
C10 C11 H11A 110.4 . . ?
N12 C11 H11A 110.4 . . ?
C10 C11 H11B 110.4 . . ?
N12 C11 H11B 110.4 . . ?
H11A C11 H11B 108.6 . . ?
C11 N12 Co13 109(2) . . ?
C11 N12 H12A 109.9 . . ?
Co13 N12 H12A 109.9 . . ?
C11 N12 H12B 109.9 . . ?
Co13 N12 H12B 109.9 . . ?
H12A N12 H12B 108.3 . . ?
C14A N13 H13A 108.3 . . ?
C14 N13 H13A 108.3 . . ?
C14A N13 H13B 109.0 . . ?
C14 N13 H13B 109.0 . . ?
H13A N13 H13B 109.5 . . ?
C15 C14 N13 111(2) . . ?
C15 C14 H14A 109.5 . . ?
N13 C14 H14A 109.5 . . ?
C15 C14 H14B 109.5 . . ?
N13 C14 H14B 109.5 . . ?
H14A C14 H14B 108.1 . . ?
C14 C15 N16 112(2) . . ?
C14 C15 H15A 109.3 . . ?
N16 C15 H15A 109.3 . . ?
C14 C15 H15B 109.3 . . ?
N16 C15 H15B 109.3 . . ?
H15A C15 H15B 108.0 . . ?
C15 N16 H16A 110.0 . . ?
C15 N16 H16B 109.2 . . ?
H16A N16 H16B 109.5 . . ?
C15A C14A N13 138(5) . . ?
C15A C14A H14C 102.6 . . ?
N13 C14A H14C 102.6 . . ?
C15A C14A H14D 102.6 . . ?
N13 C14A H14D 102.6 . . ?
H14C C14A H14D 104.9 . . ?
C14A C15A N16A 111(3) . . ?
C14A C15A H15C 109.4 . . ?
N16A C15A H15C 109.4 . . ?
C14A C15A H15D 109.4 . . ?
N16A C15A H15D 109.4 . . ?
H15C C15A H15D 108.0 . . ?
C15A N16A H16E 108.4 . . ?
C15A N16A H16F 110.4 . . ?
H16E N16A H16F 106.8 . . ?

loop_
_geom_bond_atom_site_label_1
_geom_bond_atom_site_label_2
_geom_bond_distance
_geom_bond_site_symmetry_2
_geom_bond_publ_flag
Co1 S12 2.228(11) 3_565 ?
Co1 S2 2.229(13) . ?
Co1 S1 2.239(14) . ?
Co1 S4 2.244(11) . ?
Co1 Co4 2.601(6) . ?
Co1 Co10 2.616(7) 3_575 ?
Co1 Co5 2.620(7) . ?
Co1 Co12 2.635(7) 3_565 ?
Co2 S2 2.216(13) . ?
Co2 S11 2.234(11) 3_565 ?
Co2 S3 2.240(13) . ?
Co2 S5 2.255(12) . ?
Co2 Co6 2.591(6) . ?
Co2 Co11 2.609(7) 3_565 ?
Co2 Co5 2.637(7) . ?
Co2 Co12 2.652(7) 3_565 ?
Co3 S10 2.217(10) 3_565 ?
Co3 S3 2.227(13) . ?
Co3 S1 2.228(13) 1_545 ?
Co3 S6 2.237(10) . ?
Co3 Co6 2.591(7) . ?
Co3 Co11 2.616(7) 3_565 ?
Co3 Co4 2.634(6) 1_545 ?
Co3 Co10 2.657(7) 3_565 ?
Co4 S6 2.228(12) 1_565 ?
Co4 S1 2.229(12) . ?
Co4 S7 2.234(12) . ?
Co4 S4 2.255(13) . ?
Co4 Co7 2.597(6) . ?
Co4 Co9 2.614(6) 1_565 ?
Co5 S2 2.207(11) . ?
Co5 S5 2.223(12) . ?
Co5 S8 2.240(11) . ?
Co5 S4 2.263(13) . ?
Co5 Co7 2.575(4) . ?
Co5 Co8 2.584(6) . ?
Co6 S9 2.221(10) . ?
Co6 S3 2.236(11) . ?
Co6 S5 2.238(12) . ?
Co6 S6 2.238(12) . ?
Co6 Co9 2.582(4) . ?
Co6 Co8 2.603(6) . ?
Co7 S8 2.220(13) . ?
Co7 S7 2.230(13) . ?
Co7 S10 2.238(10) . ?
Co7 S4 2.258(12) . ?
Co7 Co11 2.605(7) . ?
Co7 Co10 2.639(7) . ?
Co8 S5 2.237(12) . ?
Co8 S9 2.241(12) . ?
Co8 S8 2.242(12) . ?
Co8 S11 2.246(11) . ?
Co8 Co11 2.611(6) . ?
Co8 Co12 2.617(6) . ?
Co9 S9 2.220(12) . ?
Co9 S7 2.222(13) 1_545 ?
Co9 S6 2.234(11) . ?
Co9 S12 2.268(12) . ?
Co9 Co12 2.596(7) . ?
Co9 Co10 2.613(7) 1_545 ?
Co10 S1 2.221(12) 3_475 ?
Co10 S10 2.227(12) . ?
Co10 S7 2.237(12) . ?
Co10 S12 2.251(13) 1_565 ?
Co11 S3 2.221(10) 3_465 ?
Co11 S8 2.230(10) . ?
Co11 S10 2.232(12) . ?
Co11 S11 2.240(11) . ?
Co12 S2 2.228(11) 3_465 ?
Co12 S11 2.228(12) . ?
Co12 S9 2.256(10) . ?
Co12 S12 2.263(13) . ?
Co13 N12 2.10(3) . ?
Co13 N4 2.16(2) . ?
Co13 N1 2.16(4) . ?
Co13 N9 2.19(2) . ?
Co13 N8 2.21(4) . ?
Co13 N5 2.26(2) . ?
N1 C2 1.51(4) . ?
N1 H1A 0.9100 . ?
N1 H1B 0.9100 . ?
C2 C3 1.47(4) . ?
C2 H2A 0.9900 . ?
C2 H2B 0.9900 . ?
C3 N4 1.54(4) . ?
C3 H3A 0.9900 . ?
C3 H3B 0.9900 . ?
N4 H4A 0.9100 . ?
N4 H4B 0.9100 . ?
N5 C6 1.49(4) . ?
N5 H5A 0.9100 . ?
N5 H5B 0.9100 . ?
C6 C7 1.46(5) . ?
C6 H6A 0.9900 . ?
C6 H6B 0.9900 . ?
C7 N8 1.48(4) . ?
C7 H7A 0.9900 . ?
C7 H7B 0.9900 . ?
N8 H8A 0.9100 . ?
N8 H8B 0.9100 . ?
N9 C10 1.50(3) . ?
N9 H9A 0.9100 . ?
N9 H9B 0.9100 . ?
C10 C11 1.39(2) . ?
C10 H10A 0.9900 . ?
C10 H10B 0.9900 . ?
C11 N12 1.58(4) . ?
C11 H11A 0.9900 . ?
C11 H11B 0.9900 . ?
N12 H12A 0.9100 . ?
N12 H12B 0.9100 . ?
N13 C14A 1.48(4) . ?
N13 C14 1.48(4) . ?
N13 H13A 0.9100 . ?
N13 H13B 0.9100 . ?
C14 C15 1.46(3) . ?
C14 H14A 0.9900 . ?
C14 H14B 0.9900 . ?
C15 N16 1.53(4) . ?
C15 H15A 0.9900 . ?
C15 H15B 0.9900 . ?
N16 H16A 0.9100 . ?
N16 H16B 0.9100 . ?
C14A C15A 1.46(3) . ?
C14A H14C 0.9900 . ?
C14A H14D 0.9900 . ?
C15A N16A 1.53(4) . ?
C15A H15C 0.9900 . ?
C15A H15D 0.9900 . ?
N16A H16E 0.8400 . ?
N16A H16F 0.8400 . ?

loop_
_geom_torsion_atom_site_label_1
_geom_torsion_atom_site_label_2
_geom_torsion_atom_site_label_3
_geom_torsion_atom_site_label_4
_geom_torsion
_geom_torsion_site_symmetry_1
_geom_torsion_site_symmetry_2
_geom_torsion_site_symmetry_3
_geom_torsion_site_symmetry_4
_geom_torsion_publ_flag
Co13 N1 C2 C3 54(4) . . . . ?
N1 C2 C3 N4 -50(4) . . . . ?
C2 C3 N4 Co13 22(3) . . . . ?
Co13 N5 C6 C7 15(3) . . . . ?
N5 C6 C7 N8 -41(5) . . . . ?
C6 C7 N8 Co13 44(4) . . . . ?
Co13 N9 C10 C11 -42(2) . . . . ?
N9 C10 C11 N12 55.7(19) . . . . ?
C10 C11 N12 Co13 -41(2) . . . . ?
N13 C14 C15 N16 176(3) . . . . ?
N13 C14A C15A N16A -138(9) . . . . ?
